data_7040612
loop_
_publ_author_name
'Marmier, Mathieu'
'Cecot, Giacomo'
'Vologzhanina, Anna V.'
'Bila, Jos\'e L'
'Zivkovic, Ivica'
'Ronnow, Henrik M.'
'Nafradi, Balint'
'Solari, Euro'
'Pattison, Philip'
'Scopelliti, Rosario'
'Severin, Kay'

_publ_section_title
;
 Dinuclear clathrochelate complexes with pendent cyano groups as
 metalloligands.
;
_journal_issue 39
_journal_name_full 'Dalton transactions (Cambridge, England : 2003)'
_journal_page_first 15507
_journal_page_last 15516
_journal_paper_doi 10.1039/c6dt02758j
_journal_volume 45
_journal_year 2016
_chemical_formula_moiety 'C50 H47 Ag B2 N8 O9 Zn2, 2.5(C H4 O), (C H3 N O2)'
_chemical_formula_sum 'C53.5 H60 Ag B2 N9 O13.5 Zn2'
_chemical_formula_weight 1305.33
_chemical_name_systematic
;
 ?
;
_space_group_crystal_system monoclinic
_space_group_IT_number 14
_space_group_name_Hall '-P 2ybc'
_space_group_name_H-M_alt 'P 1 21/c 1'
_symmetry_space_group_name_Hall '-P 2ybc'
_symmetry_space_group_name_H-M 'P 1 21/c 1'
_atom_sites_solution_hydrogens mixed
_audit_creation_date 2016-03-18
_audit_creation_method
;
Olex2 1.2
(compiled 2016.02.19 svn.r3266 for OlexSys, GUI svn.r5155)
;
_audit_update_record
;
2016-05-20 deposited with the CCDC.
2016-08-26 downloaded from the CCDC.
;
_cell_angle_alpha 90
_cell_angle_beta 96.9179(19)
_cell_angle_gamma 90
_cell_formula_units_Z 4
_cell_length_a 12.3180(2)
_cell_length_b 19.2910(4)
_cell_length_c 27.0609(5)
_cell_measurement_reflns_used 22299
_cell_measurement_temperature 100
_cell_measurement_theta_max 72.7850
_cell_measurement_theta_min 4.2630
_cell_volume 6383.6(2)
_computing_cell_refinement
;
CrysAlisPro, Agilent Technologies,
Version 1.171.36.28 (release 01-02-2013 CrysAlis171 .NET)
(compiled Feb  1 2013,16:14:44)
;
_computing_data_collection
;
CrysAlisPro, Agilent Technologies,
Version 1.171.36.28 (release 01-02-2013 CrysAlis171 .NET)
(compiled Feb  1 2013,16:14:44)
;
_computing_data_reduction
;
CrysAlisPro, Agilent Technologies,
Version 1.171.36.28 (release 01-02-2013 CrysAlis171 .NET)
(compiled Feb  1 2013,16:14:44)
;
_computing_molecular_graphics 'Olex2 (Dolomanov et al., 2009)'
_computing_publication_material 'Olex2 (Dolomanov et al., 2009)'
_computing_structure_refinement 'XL (Sheldrick, 2008)'
_diffrn_ambient_temperature 100
_diffrn_measured_fraction_theta_full 0.995
_diffrn_measured_fraction_theta_max 0.979
_diffrn_measurement_device_type 'SuperNova, Dual, Cu at zero, Atlas'
_diffrn_measurement_method 'phi and omega scans'
_diffrn_radiation_monochromator mirror
_diffrn_radiation_source 'SuperNova (Cu) X-ray Source'
_diffrn_radiation_type CuK\a
_diffrn_radiation_wavelength 1.54178
_diffrn_reflns_av_R_equivalents 0.0355
_diffrn_reflns_av_unetI/netI 0.0270
_diffrn_reflns_Laue_measured_fraction_full 0.995
_diffrn_reflns_Laue_measured_fraction_max 0.979
_diffrn_reflns_limit_h_max 14
_diffrn_reflns_limit_h_min -15
_diffrn_reflns_limit_k_max 23
_diffrn_reflns_limit_k_min -23
_diffrn_reflns_limit_l_max 25
_diffrn_reflns_limit_l_min -33
_diffrn_reflns_number 46094
_diffrn_reflns_point_group_measured_fraction_full 0.995
_diffrn_reflns_point_group_measured_fraction_max 0.979
_diffrn_reflns_theta_full 67.500
_diffrn_reflns_theta_max 73.083
_diffrn_reflns_theta_min 4.010
_exptl_absorpt_coefficient_mu 3.846
_exptl_absorpt_correction_T_max 1.0
_exptl_absorpt_correction_T_min 0.38
_exptl_absorpt_correction_type empirical
_exptl_absorpt_process_details
;
CrysAlisPro, Agilent Technologies,
Version 1.171.36.28 (release 01-02-2013 CrysAlis171 .NET)
(compiled Feb  1 2013,16:14:44)
Empirical absorption correction using spherical harmonics,
 implemented in SCALE3 ABSPACK scaling algorithm.
;
_exptl_crystal_colour 'pale yellow'
_exptl_crystal_colour_primary 'pale yellow'
_exptl_crystal_density_diffrn 1.358
_exptl_crystal_description needle
_exptl_crystal_F_000 2676
_exptl_crystal_size_max 0.8
_exptl_crystal_size_mid 0.2
_exptl_crystal_size_min 0.1
_refine_diff_density_max 1.614
_refine_diff_density_min -2.525
_refine_diff_density_rms 0.126
_refine_ls_extinction_method none
_refine_ls_goodness_of_fit_ref 1.000
_refine_ls_hydrogen_treatment constr
_refine_ls_matrix_type full
_refine_ls_number_parameters 813
_refine_ls_number_reflns 12520
_refine_ls_number_restraints 53
_refine_ls_restrained_S_all 1.007
_refine_ls_R_factor_all 0.0878
_refine_ls_R_factor_gt 0.0833
_refine_ls_shift/su_max 0.006
_refine_ls_shift/su_mean 0.001
_refine_ls_structure_factor_coef Fsqd
_refine_ls_weighting_details 'w=1/[\s^2^(Fo^2^)+(0.0300P)^2^+55.0000P] where P=(Fo^2^+2Fc^2^)/3'
_refine_ls_weighting_scheme calc
_refine_ls_wR_factor_gt 0.1787
_refine_ls_wR_factor_ref 0.1807
_reflns_Friedel_coverage 0.000
_reflns_number_gt 11432
_reflns_number_total 12520
_reflns_threshold_expression 'I > 2\s(I)'
_cod_data_source_file c6dt02758j2.cif
_cod_data_source_block 10
_cod_depositor_comments
;Adding full bibliography for 7040612--7040615.cif.

 Adding full bibliography for 7040612--7040615.cif.
;
_cod_original_formula_sum 'C53.50 H60 Ag B2 N9 O13.50 Zn2'
_cod_database_code 7040612
_shelxl_version_number 2014-3
_shelx_space_group_comment
;
The symmetry employed for this shelxl refinement is uniquely defined
by the following loop, which should always be used as a source of
symmetry information in preference to the above space-group names.
They are only intended as comments.
;
_olex2_refinement_description
;
1. Fixed Uiso
 At 1.2 times of:
  All C(H) groups
 At 1.5 times of:
  All C(H,H,H) groups, All C(H,H,H,H,H,H) groups, All O(H) groups
2. Restrained distances
 O7S-C5S
 1.47 with sigma of 0.02
 C35-C34A
 2.5 with sigma of 0.02
 C35A-C34
 2.5 with sigma of 0.02
 O1S-C1S
 1.47 with sigma of 0.02
 O6S-C4S = O7S-C5S
 1.47 with sigma of 0.02
 O8S-C6S
 1.47 with sigma of 0.005
 N1SB-C0AA \\sim C0AA-N1SA
 with sigma of 0.02
3. Uiso/Uaniso restraints and constraints
C34 \\sim C34A: within 2A with sigma of 0.04 and sigma for terminal atoms of
0.08
C35 \\sim C35A: within 2A with sigma of 0.04 and sigma for terminal atoms of
0.08
C36 \\sim C36A: within 2A with sigma of 0.04 and sigma for terminal atoms of
0.08
Uanis(C5S) \\sim Ueq: with sigma of 0.008 and sigma for terminal atoms of 0.008
Uanis(C1S) \\sim Ueq, Uanis(O1S) \\sim Ueq: with sigma of 0.008 and sigma for
terminal atoms of 0.016
Uanis(N2S) \\sim Ueq: with sigma of 0.008 and sigma for terminal atoms of 0.016
Uanis(O2SB) \\sim Ueq, Uanis(C0AA) \\sim Ueq: with sigma of 0.005 and sigma for
terminal atoms of 0.005
Uanis(N1SB) \\sim Ueq: with sigma of 0.008 and sigma for terminal atoms of 0.016
Uanis(O5S) = Uanis(O4S)
Uanis(C4S) = Uanis(O6S)
4. Others
 Fixed Sof: C34(0.5) H34A(0.5) H34B(0.5) H34C(0.5) C35(0.5) H35A(0.5)
 H35B(0.5) H35C(0.5) C36(0.5) H36A(0.5) H36B(0.5) H36C(0.5) O1S(0.5) H1S(0.5)
 C1S(0.5) H1SA(0.5) H1SB(0.5) H1SC(0.5) O3SB(0.25) O2SB(0.25) N1SB(0.25)
 O2SA(0.25) N1SA(0.25) O3SA(0.25) O4S(0.5) C3S(0.5) H3SA(0.5) H3SB(0.5)
 H3SC(0.5) O5S(0.5) O6S(0.5) H6S(0.5) C4S(0.5) H4SA(0.5) H4SB(0.5) H4SC(0.5)
 C0AA(0.5) H0AA(0.25) H0AB(0.25) H0AC(0.25) H0AD(0.25) H0AE(0.25) H0AF(0.25)
 N2S(0.5) C34A(0.5) H34D(0.5) H34E(0.5) H34F(0.5) C35A(0.5) H35D(0.5) H35E(0.5)
 H35F(0.5) C36A(0.5) H36D(0.5) H36E(0.5) H36F(0.5) O8S(0.5) H8S(0.5) C6S(0.5)
 H6SA(0.5) H6SB(0.5) H6SC(0.5)
 Fixed Uiso: O8S(0.08) C6S(0.08)
5.a Riding coordinates:
 O6S(H6S)
5.b Me refined with riding coordinates:
 C0AA(H0AA,H0AB,H0AC), C0AA(H0AD,H0AE,H0AF)
5.c Aromatic/amide H refined with riding coordinates:
 C3(H3), C5(H5), C7(H7), C8(H8), C15(H15), C17(H17), C19(H19), C20(H20),
 C27(H27), C29(H29), C31(H31), C32(H32), C38(H38), C39(H39), C41(H41), C42(H42),
  C45(H45), C46(H46), C48(H48), C49(H49)
5.d Idealised Me refined as rotating group:
 C10(H10A,H10B,H10C), C11(H11A,H11B,H11C), C12(H12A,H12B,H12C), C22(H22A,H22B,
 H22C), C23(H23A,H23B,H23C), C24(H24A,H24B,H24C), C34(H34A,H34B,H34C), C35(H35A,
 H35B,H35C), C36(H36A,H36B,H36C), C5S(H5SA,H5SB,H5SC), C1S(H1SA,H1SB,H1SC),
 C3S(H3SA,H3SB,H3SC), C4S(H4SA,H4SB,H4SC), C34A(H34D,H34E,H34F), C35A(H35D,H35E,
 H35F), C36A(H36D,H36E,H36F), C6S(H6SA,H6SB,H6SC)
5.e Idealised tetrahedral OH refined as rotating group:
 O7S(H7S), O1S(H1S), O8S(H8S)
;
_olex2_submission_special_instructions 'No special instructions were received'

loop_
_space_group_symop_operation_xyz
'x, y, z'
'-x, y+1/2, -z+1/2'
'-x, -y, -z'
'x, -y-1/2, z-1/2'

loop_
_atom_site_label
_atom_site_type_symbol
_atom_site_fract_x
_atom_site_fract_y
_atom_site_fract_z
_atom_site_U_iso_or_equiv
_atom_site_adp_type
_atom_site_occupancy
_atom_site_site_symmetry_order
_atom_site_calc_flag
_atom_site_refinement_flags_posn
_atom_site_refinement_flags_adp
_atom_site_refinement_flags_occupancy
_atom_site_disorder_assembly
_atom_site_disorder_group
O1 O -0.1118(4) 0.5312(2) 1.18406(14) 0.0489(11) Uani 1 1 d . . . . .
O2 O -0.1386(3) 0.55343(19) 1.33479(13) 0.0329(8) Uani 1 1 d . . . . .
O3 O -0.1300(4) 0.5747(3) 1.48683(15) 0.0540(12) Uani 1 1 d . . . . .
O4 O -0.1371(4) 0.6565(2) 1.17677(16) 0.0535(11) Uani 1 1 d . . . . .
O5 O -0.1014(3) 0.68693(19) 1.33016(15) 0.0387(9) Uani 1 1 d . . . . .
O6 O -0.0916(5) 0.6987(3) 1.48397(16) 0.0653(15) Uani 1 1 d . . . . .
O7 O 0.0471(4) 0.6084(3) 1.18877(18) 0.0715(16) Uani 1 1 d . . . . .
O8 O 0.0620(3) 0.6005(2) 1.34274(15) 0.0372(8) Uani 1 1 d . . . . .
O9 O 0.0601(3) 0.6167(2) 1.49534(15) 0.0459(10) Uani 1 1 d . . . . .
O7S O 0.1794(8) 0.8603(5) 1.3565(3) 0.136(3) Uani 1 1 d D . . . .
H7S H 0.1379 0.8681 1.3783 0.204 Uiso 1 1 calc GR . . . .
N1 N -0.1333(4) 0.5291(2) 1.23422(17) 0.0388(10) Uani 1 1 d . . . . .
N2 N -0.1352(4) 0.5549(3) 1.43690(17) 0.0390(11) Uani 1 1 d . . . . .
N3 N -0.1360(4) 0.6767(2) 1.22701(18) 0.0422(11) Uani 1 1 d . . . . .
N4 N -0.1096(4) 0.7033(3) 1.43227(18) 0.0442(12) Uani 1 1 d . . . . .
N5 N 0.0697(4) 0.6067(3) 1.2410(2) 0.0504(13) Uani 1 1 d . . . . .
N6 N 0.0799(4) 0.6159(2) 1.44554(18) 0.0374(10) Uani 1 1 d . . . . .
N7 N -0.0472(6) 0.5678(3) 0.9119(2) 0.0639(17) Uani 1 1 d . . . . .
N8 N -0.0236(5) 0.6114(3) 1.7622(2) 0.0515(13) Uani 1 1 d . . . . .
C1 C -0.1876(4) 0.4935(3) 1.33546(19) 0.0308(10) Uani 1 1 d . . . . .
C2 C -0.2178(4) 0.4552(3) 1.2915(2) 0.0351(11) Uani 1 1 d . . . . .
C3 C -0.2725(5) 0.3912(3) 1.2936(2) 0.0404(13) Uani 1 1 d . . . . .
H3 H -0.2933 0.3669 1.2634 0.049 Uiso 1 1 calc R . . . .
C4 C -0.2970(5) 0.3624(3) 1.3373(2) 0.0449(14) Uani 1 1 d . . . . .
C5 C -0.2674(5) 0.4007(3) 1.3803(2) 0.0429(13) Uani 1 1 d . . . . .
H5 H -0.2846 0.3826 1.4111 0.051 Uiso 1 1 calc R . . . .
C6 C -0.2138(4) 0.4643(3) 1.3807(2) 0.0375(12) Uani 1 1 d . . . . .
C7 C -0.1907(5) 0.4759(3) 1.2431(2) 0.0374(12) Uani 1 1 d . . . . .
H7 H -0.2177 0.4477 1.2155 0.045 Uiso 1 1 calc R . . . .
C8 C -0.1892(5) 0.4980(3) 1.4286(2) 0.0406(13) Uani 1 1 d . . . . .
H8 H -0.2151 0.4762 1.4564 0.049 Uiso 1 1 calc R . . . .
C9 C -0.3537(7) 0.2919(3) 1.3395(3) 0.0587(18) Uani 1 1 d . . . . .
C10 C -0.3885(12) 0.2621(5) 1.2871(4) 0.125(5) Uani 1 1 d . . . . .
H10A H -0.4313 0.2969 1.2667 0.187 Uiso 1 1 calc GR . . . .
H10B H -0.4330 0.2205 1.2897 0.187 Uiso 1 1 calc GR . . . .
H10C H -0.3232 0.2501 1.2715 0.187 Uiso 1 1 calc GR . . . .
C11 C -0.2712(11) 0.2412(5) 1.3670(6) 0.128(5) Uani 1 1 d . . . . .
H11A H -0.2095 0.2348 1.3477 0.192 Uiso 1 1 calc GR . . . .
H11B H -0.3069 0.1965 1.3710 0.192 Uiso 1 1 calc GR . . . .
H11C H -0.2444 0.2601 1.3998 0.192 Uiso 1 1 calc GR . . . .
C12 C -0.4557(9) 0.3005(5) 1.3648(4) 0.105(4) Uani 1 1 d . . . . .
H12A H -0.4354 0.3146 1.3994 0.158 Uiso 1 1 calc GR . . . .
H12B H -0.4954 0.2564 1.3639 0.158 Uiso 1 1 calc GR . . . .
H12C H -0.5026 0.3360 1.3474 0.158 Uiso 1 1 calc GR . . . .
C13 C -0.1642(4) 0.7420(3) 1.3248(2) 0.0359(12) Uani 1 1 d . . . . .
C14 C -0.2081(5) 0.7662(3) 1.2772(2) 0.0378(12) Uani 1 1 d . . . . .
C15 C -0.2724(5) 0.8272(3) 1.2733(3) 0.0452(14) Uani 1 1 d . . . . .
H15 H -0.3012 0.8426 1.2410 0.054 Uiso 1 1 calc R . . . .
C16 C -0.2954(5) 0.8652(3) 1.3134(3) 0.0478(15) Uani 1 1 d . . . . .
C17 C -0.2527(5) 0.8410(3) 1.3596(3) 0.0455(14) Uani 1 1 d . . . . .
H17 H -0.2672 0.8664 1.3882 0.055 Uiso 1 1 calc R . . . .
C18 C -0.1885(4) 0.7804(3) 1.3664(2) 0.0392(12) Uani 1 1 d . . . . .
C19 C -0.1915(5) 0.7329(3) 1.2309(2) 0.0445(14) Uani 1 1 d . . . . .
H19 H -0.2239 0.7539 1.2010 0.053 Uiso 1 1 calc R . . . .
C20 C -0.1557(5) 0.7603(3) 1.4179(2) 0.0455(14) Uani 1 1 d . . . . .
H20 H -0.1698 0.7924 1.4429 0.055 Uiso 1 1 calc R . . . .
C21 C -0.3653(6) 0.9318(4) 1.3087(3) 0.0618(19) Uani 1 1 d . . . . .
C22 C -0.3998(9) 0.9535(5) 1.2549(4) 0.099(3) Uani 1 1 d . . . . .
H22A H -0.3347 0.9583 1.2375 0.148 Uiso 1 1 calc GR . . . .
H22B H -0.4383 0.9980 1.2543 0.148 Uiso 1 1 calc GR . . . .
H22C H -0.4483 0.9183 1.2382 0.148 Uiso 1 1 calc GR . . . .
C23 C -0.4705(8) 0.9194(5) 1.3312(5) 0.105(4) Uani 1 1 d . . . . .
H23A H -0.5099 0.8804 1.3143 0.158 Uiso 1 1 calc GR . . . .
H23B H -0.5162 0.9611 1.3272 0.158 Uiso 1 1 calc GR . . . .
H23C H -0.4534 0.9088 1.3667 0.158 Uiso 1 1 calc GR . . . .
C24 C -0.3017(8) 0.9915(4) 1.3334(5) 0.108(4) Uani 1 1 d . . . . .
H24A H -0.2736 0.9788 1.3676 0.162 Uiso 1 1 calc GR . . . .
H24B H -0.3496 1.0320 1.3338 0.162 Uiso 1 1 calc GR . . . .
H24C H -0.2403 1.0027 1.3148 0.162 Uiso 1 1 calc GR . . . .
C25 C 0.1679(4) 0.6093(3) 1.3474(2) 0.0362(12) Uani 1 1 d . . . . .
C26 C 0.2251(4) 0.6132(3) 1.3051(2) 0.0413(13) Uani 1 1 d . . . . .
C27 C 0.3391(5) 0.6217(3) 1.3116(3) 0.0471(15) Uani 1 1 d . . . . .
H27 H 0.3761 0.6238 1.2828 0.056 Uiso 1 1 calc R . . . .
C28 C 0.3997(5) 0.6270(3) 1.3574(3) 0.0490(16) Uani 1 1 d . . . . .
C29 C 0.3437(4) 0.6236(3) 1.3983(3) 0.0465(15) Uani 1 1 d . . . . .
H29 H 0.3839 0.6270 1.4305 0.056 Uiso 1 1 calc R . . . .
C30 C 0.2296(4) 0.6153(3) 1.3948(2) 0.0385(13) Uani 1 1 d . . . . .
C31 C 0.1730(5) 0.6116(4) 1.2546(3) 0.0523(16) Uani 1 1 d . . . . .
H31 H 0.2192 0.6143 1.2290 0.063 Uiso 1 1 calc R . . . .
C32 C 0.1816(4) 0.6149(3) 1.4414(2) 0.0425(14) Uani 1 1 d . . . . .
H32 H 0.2305 0.6139 1.4714 0.051 Uiso 1 1 calc R . . . .
C33 C 0.5237(5) 0.6418(5) 1.3624(3) 0.072(3) Uani 1 1 d . . . . .
C34 C 0.5758(15) 0.5871(8) 1.3261(7) 0.075(5) Uiso 0.5 1 d D U P A 1
H34A H 0.5674 0.5398 1.3384 0.113 Uiso 0.5 1 calc GR . P A 1
H34B H 0.6536 0.5972 1.3257 0.113 Uiso 0.5 1 calc GR . P A 1
H34C H 0.5377 0.5911 1.2922 0.113 Uiso 0.5 1 calc GR . P A 1
C35 C 0.538(2) 0.7276(11) 1.3739(9) 0.113(8) Uiso 0.5 1 d D U P A 2
H35A H 0.4968 0.7538 1.3468 0.169 Uiso 0.5 1 calc GR . P A 2
H35B H 0.6154 0.7402 1.3763 0.169 Uiso 0.5 1 calc GR . P A 2
H35C H 0.5097 0.7386 1.4054 0.169 Uiso 0.5 1 calc GR . P A 2
C36 C 0.584(2) 0.6092(13) 1.4043(9) 0.098(7) Uiso 0.5 1 d . U P A 2
H36A H 0.5594 0.6273 1.4349 0.147 Uiso 0.5 1 calc GR . P A 2
H36B H 0.6619 0.6187 1.4043 0.147 Uiso 0.5 1 calc GR . P A 2
H36C H 0.5713 0.5590 1.4024 0.147 Uiso 0.5 1 calc GR . P A 2
C37 C -0.0656(6) 0.5906(3) 1.1084(2) 0.0496(15) Uani 1 1 d . . . . .
C38 C -0.1496(6) 0.5576(4) 1.0779(3) 0.0616(19) Uani 1 1 d . . . . .
H38 H -0.2097 0.5392 1.0926 0.074 Uiso 1 1 calc R . . . .
C39 C -0.1482(7) 0.5508(4) 1.0273(3) 0.064(2) Uani 1 1 d . . . . .
H39 H -0.2058 0.5275 1.0074 0.077 Uiso 1 1 calc R . . . .
C40 C -0.0600(7) 0.5788(4) 1.0059(2) 0.0582(19) Uani 1 1 d . . . . .
C41 C 0.0240(8) 0.6118(4) 1.0348(3) 0.072(2) Uani 1 1 d . . . . .
H41 H 0.0842 0.6303 1.0203 0.086 Uiso 1 1 calc R . . . .
C42 C 0.0191(7) 0.6174(4) 1.0854(3) 0.067(2) Uani 1 1 d . . . . .
H42 H 0.0767 0.6408 1.1052 0.080 Uiso 1 1 calc R . . . .
C43 C -0.0556(7) 0.5715(4) 0.9530(3) 0.0599(19) Uani 1 1 d . . . . .
C44 C -0.0507(5) 0.6316(3) 1.5635(2) 0.0416(13) Uani 1 1 d . . . . .
C45 C -0.0700(5) 0.5710(3) 1.5892(2) 0.0509(16) Uani 1 1 d . . . . .
H45 H -0.0880 0.5300 1.5706 0.061 Uiso 1 1 calc R . . . .
C46 C -0.0643(5) 0.5681(3) 1.6402(3) 0.0506(16) Uani 1 1 d . . . . .
H46 H -0.0783 0.5259 1.6563 0.061 Uiso 1 1 calc R . . . .
C47 C -0.0375(5) 0.6284(3) 1.6680(2) 0.0420(13) Uani 1 1 d . . . . .
C48 C -0.0178(5) 0.6902(3) 1.6440(2) 0.0465(14) Uani 1 1 d . . . . .
H48 H 0.0000 0.7311 1.6628 0.056 Uiso 1 1 calc R . . . .
C49 C -0.0245(5) 0.6913(3) 1.5927(2) 0.0463(14) Uani 1 1 d . . . . .
H49 H -0.0109 0.7336 1.5765 0.056 Uiso 1 1 calc R . . . .
C50 C -0.0285(5) 0.6219(3) 1.7208(2) 0.0448(14) Uani 1 1 d . . . . .
C5S C 0.1644(12) 0.7883(6) 1.3387(5) 0.128(4) Uani 1 1 d D U . . .
H5SA H 0.1465 0.7882 1.3024 0.192 Uiso 1 1 calc GR . . . .
H5SB H 0.1046 0.7667 1.3540 0.192 Uiso 1 1 calc GR . . . .
H5SC H 0.2320 0.7621 1.3478 0.192 Uiso 1 1 calc GR . . . .
B1 B -0.0670(6) 0.5967(4) 1.1680(3) 0.0472(16) Uani 1 1 d . . . . .
B2 B -0.0539(5) 0.6303(4) 1.5040(3) 0.0403(15) Uani 1 1 d . . . . .
O1S O -0.3626(8) 0.6408(7) 1.1434(4) 0.081(4) Uani 0.5 1 d D U P . .
H1S H -0.3970 0.6268 1.1165 0.122 Uiso 0.5 1 calc GR . P . .
C1S C -0.4028(13) 0.6084(8) 1.1827(7) 0.079(5) Uani 0.5 1 d D U P . .
H1SA H -0.4828 0.6075 1.1770 0.118 Uiso 0.5 1 calc GR . P . .
H1SB H -0.3792 0.6338 1.2135 0.118 Uiso 0.5 1 calc GR . P . .
H1SC H -0.3748 0.5608 1.1857 0.118 Uiso 0.5 1 calc GR . P . .
O3SB O 0.4335(13) 0.5306(8) 1.5072(5) 0.025(3) Uani 0.25 1 d . . P B 1
O2SB O 0.5485(17) 0.4472(11) 1.4778(8) 0.044(5) Uani 0.25 1 d . U P B 1
N1SB N 0.4491(14) 0.4826(10) 1.4841(7) 0.040(4) Uani 0.25 1 d D U P B 1
O2SA O 0.2931(11) 0.3348(10) 1.3703(6) 0.049(5) Uani 0.25 1 d . . P B 2
N1SA N 0.3136(12) 0.3969(10) 1.3764(7) 0.037(4) Uani 0.25 1 d D . P B 2
O3SA O 0.3071(18) 0.4354(12) 1.3420(9) 0.071(6) Uani 0.25 1 d . . P B 2
O4S O -0.3594(11) 0.8343(10) 1.4806(6) 0.104(3) Uani 0.5 1 d . . P . .
C3S C -0.2809(13) 0.7687(8) 1.5465(7) 0.069(4) Uani 0.5 1 d . . P . .
H3SA H -0.2341 0.7379 1.5294 0.103 Uiso 0.5 1 calc GR . P . .
H3SB H -0.3120 0.7428 1.5725 0.103 Uiso 0.5 1 calc GR . P . .
H3SC H -0.2373 0.8075 1.5614 0.103 Uiso 0.5 1 calc GR . P . .
O5S O -0.4537(11) 0.7512(9) 1.5148(5) 0.104(3) Uani 0.5 1 d . . P . .
O6S O 0.253(2) 0.8562(10) 1.4590(7) 0.163(7) Uani 0.5 1 d D . P . .
H6S H 0.2532 0.8846 1.4826 0.244 Uiso 0.5 1 d R . P . .
C4S C 0.245(3) 0.7853(12) 1.4778(10) 0.163(7) Uani 0.5 1 d D . P . .
H4SA H 0.2885 0.7541 1.4594 0.244 Uiso 0.5 1 calc GR . P . .
H4SB H 0.1684 0.7704 1.4732 0.244 Uiso 0.5 1 calc GR . P . .
H4SC H 0.2729 0.7840 1.5132 0.244 Uiso 0.5 1 calc GR . P . .
Zn2 Zn -0.05768(5) 0.61859(4) 1.39042(3) 0.03311(17) Uani 1 1 d . . . . .
Ag1 Ag -0.00658(5) 0.57266(4) 0.83756(2) 0.0688(2) Uani 1 1 d . . . . .
Zn1 Zn -0.06368(6) 0.60780(4) 1.28219(3) 0.03509(18) Uani 1 1 d . . . . .
C0AA C 0.3547(11) 0.4329(7) 1.4399(5) 0.058(3) Uani 0.5 1 d D U P . .
H0AA H 0.3942 0.3945 1.4264 0.087 Uiso 0.25 1 calc R . P B 1
H0AB H 0.2952 0.4143 1.4570 0.087 Uiso 0.25 1 calc R . P B 1
H0AC H 0.3242 0.4633 1.4127 0.087 Uiso 0.25 1 calc R . P B 1
H0AD H 0.3567 0.3955 1.4645 0.087 Uiso 0.25 1 calc R . P B 2
H0AE H 0.4273 0.4540 1.4412 0.087 Uiso 0.25 1 calc R . P B 2
H0AF H 0.3016 0.4681 1.4473 0.087 Uiso 0.25 1 calc R . P B 2
N2S N -0.3671(15) 0.7946(10) 1.5114(7) 0.093(5) Uani 0.5 1 d . U P . .
C34A C 0.5797(18) 0.6290(11) 1.3209(8) 0.092(6) Uiso 0.5 1 d D U P A 2
H34D H 0.5619 0.5823 1.3081 0.138 Uiso 0.5 1 calc GR . P A 2
H34E H 0.6587 0.6325 1.3308 0.138 Uiso 0.5 1 calc GR . P A 2
H34F H 0.5575 0.6632 1.2948 0.138 Uiso 0.5 1 calc GR . P A 2
C35A C 0.5376(14) 0.7131(8) 1.3376(6) 0.066(4) Uiso 0.5 1 d D U P A 1
H35D H 0.5068 0.7110 1.3025 0.099 Uiso 0.5 1 calc GR . P A 1
H35E H 0.6155 0.7247 1.3399 0.099 Uiso 0.5 1 calc GR . P A 1
H35F H 0.4992 0.7487 1.3547 0.099 Uiso 0.5 1 calc GR . P A 1
C36A C 0.5814(13) 0.6382(9) 1.4155(6) 0.057(4) Uiso 0.5 1 d . U P A 1
H36D H 0.5498 0.6728 1.4361 0.086 Uiso 0.5 1 calc GR . P A 1
H36E H 0.6595 0.6477 1.4153 0.086 Uiso 0.5 1 calc GR . P A 1
H36F H 0.5719 0.5919 1.4292 0.086 Uiso 0.5 1 calc GR . P A 1
O8S O 0.3823(10) 0.9599(7) 1.4902(4) 0.080 Uiso 0.5 1 d D . P . .
H8S H 0.4373 0.9784 1.4801 0.120 Uiso 0.5 1 calc GR . P . .
C6S C 0.3977(15) 0.9567(10) 1.5450(4) 0.080 Uiso 0.5 1 d D . P . .
H6SA H 0.3383 0.9297 1.5566 0.120 Uiso 0.5 1 calc GR . P . .
H6SB H 0.3972 1.0037 1.5586 0.120 Uiso 0.5 1 calc GR . P . .
H6SC H 0.4679 0.9345 1.5563 0.120 Uiso 0.5 1 calc GR . P . .

loop_
_atom_site_aniso_label
_atom_site_aniso_U_11
_atom_site_aniso_U_22
_atom_site_aniso_U_33
_atom_site_aniso_U_23
_atom_site_aniso_U_13
_atom_site_aniso_U_12
O1 0.081(3) 0.037(2) 0.029(2) 0.0014(16) 0.010(2) -0.002(2)
O2 0.0275(17) 0.0358(19) 0.0354(19) -0.0063(15) 0.0043(14) -0.0055(15)
O3 0.046(2) 0.079(3) 0.040(2) -0.029(2) 0.0166(19) -0.024(2)
O4 0.087(3) 0.037(2) 0.039(2) 0.0025(18) 0.020(2) 0.000(2)
O5 0.039(2) 0.033(2) 0.044(2) -0.0046(16) 0.0057(17) 0.0059(16)
O6 0.092(4) 0.060(3) 0.038(2) -0.018(2) -0.014(2) 0.032(3)
O7 0.054(3) 0.119(5) 0.045(3) -0.014(3) 0.017(2) -0.008(3)
O8 0.0209(17) 0.043(2) 0.049(2) -0.0066(17) 0.0080(15) -0.0030(15)
O9 0.031(2) 0.065(3) 0.041(2) 0.006(2) 0.0001(16) -0.0027(19)
O7S 0.131(8) 0.161(9) 0.108(7) 0.022(6) -0.017(5) 0.024(6)
N1 0.049(3) 0.035(2) 0.033(2) 0.0014(19) 0.004(2) 0.004(2)
N2 0.030(2) 0.053(3) 0.034(2) -0.015(2) 0.0066(18) -0.004(2)
N3 0.056(3) 0.035(3) 0.038(3) 0.000(2) 0.014(2) -0.008(2)
N4 0.041(3) 0.047(3) 0.042(3) -0.011(2) -0.004(2) 0.009(2)
N5 0.041(3) 0.068(4) 0.046(3) -0.012(3) 0.018(2) -0.005(3)
N6 0.027(2) 0.039(2) 0.046(3) 0.001(2) 0.0018(19) -0.0022(19)
N7 0.096(5) 0.057(4) 0.040(3) 0.006(3) 0.013(3) 0.026(3)
N8 0.056(3) 0.054(3) 0.044(3) 0.004(2) 0.006(2) 0.016(3)
C1 0.025(2) 0.031(3) 0.037(3) -0.004(2) 0.005(2) -0.002(2)
C2 0.033(3) 0.034(3) 0.037(3) -0.006(2) 0.002(2) 0.000(2)
C3 0.045(3) 0.034(3) 0.041(3) -0.007(2) 0.003(2) -0.006(2)
C4 0.050(3) 0.038(3) 0.048(3) -0.006(3) 0.010(3) -0.010(3)
C5 0.045(3) 0.044(3) 0.041(3) -0.001(3) 0.011(3) -0.010(3)
C6 0.031(3) 0.043(3) 0.039(3) -0.007(2) 0.006(2) -0.005(2)
C7 0.042(3) 0.032(3) 0.036(3) -0.004(2) -0.001(2) 0.000(2)
C8 0.036(3) 0.052(3) 0.035(3) -0.006(3) 0.010(2) -0.011(3)
C9 0.079(5) 0.039(3) 0.061(4) -0.007(3) 0.021(4) -0.020(3)
C10 0.216(14) 0.081(7) 0.089(7) -0.040(6) 0.066(8) -0.092(8)
C11 0.137(11) 0.047(5) 0.199(14) 0.028(7) 0.018(10) -0.018(6)
C12 0.116(8) 0.081(6) 0.131(9) -0.038(6) 0.068(7) -0.059(6)
C13 0.028(3) 0.029(3) 0.051(3) -0.003(2) 0.005(2) -0.003(2)
C14 0.037(3) 0.029(3) 0.048(3) 0.004(2) 0.011(2) -0.004(2)
C15 0.038(3) 0.035(3) 0.062(4) 0.010(3) 0.008(3) -0.001(2)
C16 0.036(3) 0.036(3) 0.071(4) -0.001(3) 0.008(3) 0.005(2)
C17 0.036(3) 0.037(3) 0.063(4) -0.011(3) 0.004(3) 0.006(2)
C18 0.030(3) 0.036(3) 0.051(3) -0.008(2) 0.002(2) 0.000(2)
C19 0.055(4) 0.032(3) 0.048(3) 0.008(3) 0.014(3) -0.003(3)
C20 0.043(3) 0.042(3) 0.049(3) -0.014(3) -0.001(3) 0.010(3)
C21 0.057(4) 0.046(4) 0.083(5) 0.004(4) 0.012(4) 0.022(3)
C22 0.112(8) 0.079(6) 0.103(8) 0.019(6) 0.004(6) 0.052(6)
C23 0.070(6) 0.085(7) 0.166(11) 0.032(7) 0.035(7) 0.041(5)
C24 0.085(7) 0.043(5) 0.190(12) 0.009(6) -0.009(7) 0.021(4)
C25 0.023(2) 0.028(3) 0.059(4) -0.001(2) 0.009(2) 0.001(2)
C26 0.029(3) 0.035(3) 0.062(4) -0.003(3) 0.014(3) -0.001(2)
C27 0.029(3) 0.035(3) 0.081(5) 0.009(3) 0.021(3) 0.004(2)
C28 0.025(3) 0.038(3) 0.086(5) 0.025(3) 0.013(3) 0.004(2)
C29 0.021(3) 0.045(3) 0.072(4) 0.024(3) 0.000(3) 0.000(2)
C30 0.023(2) 0.032(3) 0.060(4) 0.012(3) 0.004(2) 0.000(2)
C31 0.041(3) 0.059(4) 0.062(4) -0.008(3) 0.026(3) -0.001(3)
C32 0.027(3) 0.044(3) 0.055(4) 0.013(3) -0.003(2) -0.002(2)
C33 0.021(3) 0.090(6) 0.106(6) 0.051(5) 0.014(3) 0.008(3)
C37 0.071(4) 0.037(3) 0.043(3) -0.001(3) 0.015(3) 0.005(3)
C38 0.062(4) 0.078(5) 0.044(4) 0.006(4) 0.005(3) 0.004(4)
C39 0.070(5) 0.078(5) 0.045(4) 0.004(4) 0.001(3) 0.010(4)
C40 0.094(6) 0.041(4) 0.042(3) 0.002(3) 0.021(4) 0.017(4)
C41 0.116(7) 0.051(4) 0.057(4) -0.010(3) 0.041(5) -0.021(4)
C42 0.099(6) 0.054(4) 0.053(4) -0.015(3) 0.032(4) -0.025(4)
C43 0.086(5) 0.044(4) 0.051(4) 0.005(3) 0.015(4) 0.020(4)
C44 0.036(3) 0.043(3) 0.044(3) -0.011(3) -0.004(2) 0.009(2)
C45 0.057(4) 0.039(3) 0.052(4) -0.014(3) -0.015(3) 0.008(3)
C46 0.054(4) 0.038(3) 0.055(4) 0.000(3) -0.012(3) 0.005(3)
C47 0.042(3) 0.043(3) 0.040(3) -0.003(2) -0.002(2) 0.011(3)
C48 0.060(4) 0.038(3) 0.041(3) -0.011(3) 0.007(3) 0.001(3)
C49 0.058(4) 0.041(3) 0.040(3) -0.008(3) 0.005(3) -0.001(3)
C50 0.042(3) 0.042(3) 0.050(4) -0.001(3) 0.003(3) 0.014(3)
C5S 0.162(8) 0.090(6) 0.122(7) 0.004(5) -0.023(6) 0.040(6)
B1 0.054(4) 0.046(4) 0.045(4) -0.001(3) 0.016(3) -0.002(3)
B2 0.034(3) 0.044(4) 0.042(4) -0.013(3) 0.001(3) 0.004(3)
O1S 0.048(5) 0.098(8) 0.092(8) -0.038(7) -0.016(5) 0.023(5)
C1S 0.056(8) 0.039(7) 0.141(13) 0.009(8) 0.013(9) -0.011(6)
O3SB 0.043(9) 0.015(7) 0.017(7) 0.004(6) 0.002(6) 0.005(6)
O2SB 0.041(6) 0.048(7) 0.044(7) -0.002(5) 0.005(4) 0.003(5)
N1SB 0.034(7) 0.045(7) 0.041(7) 0.027(6) -0.002(6) -0.010(6)
O2SA 0.014(6) 0.073(12) 0.061(11) -0.041(9) 0.007(6) 0.001(7)
N1SA 0.007(7) 0.044(11) 0.061(12) 0.010(9) 0.005(7) 0.005(7)
O3SA 0.064(13) 0.073(14) 0.076(15) 0.013(12) 0.012(11) -0.005(11)
O4S 0.076(6) 0.151(10) 0.086(7) -0.024(7) 0.014(5) 0.026(6)
C3S 0.058(9) 0.057(9) 0.095(12) 0.003(8) 0.027(8) 0.021(7)
O5S 0.076(6) 0.151(10) 0.086(7) -0.024(7) 0.014(5) 0.026(6)
O6S 0.246(19) 0.122(12) 0.122(13) -0.052(11) 0.029(13) 0.030(15)
C4S 0.246(19) 0.122(12) 0.122(13) -0.052(11) 0.029(13) 0.030(15)
Zn2 0.0226(3) 0.0360(4) 0.0406(4) -0.0084(3) 0.0034(3) -0.0001(3)
Ag1 0.0815(4) 0.0864(4) 0.0407(3) 0.0067(3) 0.0157(3) 0.0223(3)
Zn1 0.0308(4) 0.0355(4) 0.0399(4) -0.0043(3) 0.0078(3) -0.0015(3)
C0AA 0.045(5) 0.059(5) 0.073(5) 0.013(4) 0.015(4) 0.009(4)
N2S 0.078(7) 0.110(8) 0.100(8) -0.024(6) 0.041(6) 0.002(6)

loop_
_atom_type_symbol
_atom_type_description
_atom_type_scat_dispersion_real
_atom_type_scat_dispersion_imag
_atom_type_scat_source
C C 0.0181 0.0091 'International Tables Vol C Tables 4.2.6.8 and 6.1.1.4'
H H 0.0000 0.0000 'International Tables Vol C Tables 4.2.6.8 and 6.1.1.4'
Ag Ag 0.1306 4.2820 'International Tables Vol C Tables 4.2.6.8 and 6.1.1.4'
B B 0.0090 0.0039 'International Tables Vol C Tables 4.2.6.8 and 6.1.1.4'
N N 0.0311 0.0180 'International Tables Vol C Tables 4.2.6.8 and 6.1.1.4'
O O 0.0492 0.0322 'International Tables Vol C Tables 4.2.6.8 and 6.1.1.4'
Zn Zn -1.5491 0.6778 'International Tables Vol C Tables 4.2.6.8 and 6.1.1.4'

loop_
_exptl_crystal_face_index_h
_exptl_crystal_face_index_k
_exptl_crystal_face_index_l
_exptl_crystal_face_perp_dist
_exptl_oxdiff_crystal_face_indexfrac_h
_exptl_oxdiff_crystal_face_indexfrac_k
_exptl_oxdiff_crystal_face_indexfrac_l
_exptl_oxdiff_crystal_face_x
_exptl_oxdiff_crystal_face_y
_exptl_oxdiff_crystal_face_z
2 0 -17 0.3677 2.1993 -0.0055 -17.3556 0.1389 -0.2023 0.9694
-3 -11 -1 0.0541 -3.3220 -11.2606 -1.4070 0.5511 -0.8010 -0.2338
2 1 -17 0.3690 1.9475 0.9672 -17.3822 0.1590 -0.1214 0.9798
-5 -9 -1 0.0768 -5.3599 -9.1232 -0.9421 0.7603 -0.5831 -0.2864
5 9 0 0.0835 5.4379 9.1165 -0.0962 -0.7455 0.5718 0.3425
-8 0 -1 0.0688 -7.8950 -0.0826 -0.6681 0.9583 0.1779 -0.2234
8 0 0 0.0759 7.9216 0.1492 0.2631 -0.9529 -0.1769 0.2464
4 -10 0 0.0886 4.0033 -9.9925 -0.0040 -0.3692 -0.8675 -0.0460
-6 7 0 0.0674 -6.0020 6.9938 0.0015 0.6402 0.6842 -0.0717
-4 8 -9 0.1715 -4.0034 7.9953 -9.0040 0.5991 0.6361 0.4769
0 10 10 0.2437 -0.0026 9.9919 10.0132 -0.3396 0.8570 -0.3419
0 -12 -1 0.0482 0.0042 -11.9922 -1.0075 0.1529 -0.9341 -0.1593

loop_
_geom_angle_atom_site_label_1
_geom_angle_atom_site_label_2
_geom_angle_atom_site_label_3
_geom_angle
_geom_angle_site_symmetry_1
_geom_angle_site_symmetry_3
N1 O1 B1 115.5(4) . .
N1 O1 Ag1 111.8(3) . 3_567
B1 O1 Ag1 111.0(4) . 3_567
C1 O2 Zn2 134.0(3) . .
C1 O2 Zn1 134.6(3) . .
Zn1 O2 Zn2 88.72(13) . .
N2 O3 B2 117.5(5) . .
N3 O4 B1 115.6(5) . .
C13 O5 Zn2 133.0(4) . .
C13 O5 Zn1 133.9(4) . .
Zn1 O5 Zn2 88.20(14) . .
N4 O6 B2 115.5(4) . .
N5 O7 B1 116.6(5) . .
C25 O8 Zn2 133.3(4) . .
C25 O8 Zn1 133.9(4) . .
Zn2 O8 Zn1 87.87(13) . .
N6 O9 B2 115.8(4) . .
C5S O7S H7S 109.5 . .
O1 N1 Zn1 117.4(3) . .
C7 N1 O1 111.9(5) . .
C7 N1 Zn1 130.6(4) . .
O3 N2 Zn2 117.0(3) . .
C8 N2 O3 111.3(5) . .
C8 N2 Zn2 131.7(4) . .
O4 N3 Zn1 117.4(3) . .
C19 N3 O4 111.5(5) . .
C19 N3 Zn1 130.6(4) . .
O6 N4 Zn2 117.6(4) . .
C20 N4 O6 111.9(5) . .
C20 N4 Zn2 130.5(4) . .
O7 N5 Zn1 117.4(4) . .
C31 N5 O7 110.9(5) . .
C31 N5 Zn1 131.2(5) . .
O9 N6 Zn2 117.4(3) . .
C32 N6 O9 111.9(5) . .
C32 N6 Zn2 130.7(4) . .
C43 N7 Ag1 169.6(8) . .
C50 N8 Ag1 169.7(5) . 1_556
O2 C1 C2 121.8(5) . .
O2 C1 C6 121.1(5) . .
C2 C1 C6 117.1(5) . .
C1 C2 C7 123.6(5) . .
C3 C2 C1 120.1(5) . .
C3 C2 C7 116.2(5) . .
C2 C3 H3 118.5 . .
C4 C3 C2 123.1(5) . .
C4 C3 H3 118.5 . .
C3 C4 C5 116.3(5) . .
C3 C4 C9 122.7(6) . .
C5 C4 C9 121.0(6) . .
C4 C5 H5 118.2 . .
C4 C5 C6 123.5(6) . .
C6 C5 H5 118.2 . .
C1 C6 C8 123.2(5) . .
C5 C6 C1 120.0(5) . .
C5 C6 C8 116.8(5) . .
N1 C7 C2 125.5(5) . .
N1 C7 H7 117.2 . .
C2 C7 H7 117.2 . .
N2 C8 C6 125.9(5) . .
N2 C8 H8 117.1 . .
C6 C8 H8 117.0 . .
C4 C9 C10 111.8(6) . .
C4 C9 C11 107.7(7) . .
C11 C9 C10 107.6(9) . .
C12 C9 C4 109.1(6) . .
C12 C9 C10 107.7(8) . .
C12 C9 C11 112.9(9) . .
C9 C10 H10A 109.4 . .
C9 C10 H10B 109.5 . .
C9 C10 H10C 109.5 . .
H10A C10 H10B 109.5 . .
H10A C10 H10C 109.5 . .
H10B C10 H10C 109.5 . .
C9 C11 H11A 109.4 . .
C9 C11 H11B 109.4 . .
C9 C11 H11C 109.5 . .
H11A C11 H11B 109.5 . .
H11A C11 H11C 109.5 . .
H11B C11 H11C 109.5 . .
C9 C12 H12A 109.5 . .
C9 C12 H12B 109.5 . .
C9 C12 H12C 109.5 . .
H12A C12 H12B 109.5 . .
H12A C12 H12C 109.5 . .
H12B C12 H12C 109.5 . .
O5 C13 C14 121.6(5) . .
O5 C13 C18 121.0(5) . .
C18 C13 C14 117.3(5) . .
C13 C14 C19 124.3(5) . .
C15 C14 C13 119.4(5) . .
C15 C14 C19 116.3(6) . .
C14 C15 H15 118.2 . .
C16 C15 C14 123.6(6) . .
C16 C15 H15 118.2 . .
C15 C16 C17 116.5(6) . .
C15 C16 C21 123.2(6) . .
C17 C16 C21 120.3(6) . .
C16 C17 H17 118.5 . .
C16 C17 C18 123.0(6) . .
C18 C17 H17 118.5 . .
C13 C18 C17 120.0(6) . .
C13 C18 C20 124.3(5) . .
C17 C18 C20 115.6(5) . .
N3 C19 C14 125.2(6) . .
N3 C19 H19 117.4 . .
C14 C19 H19 117.4 . .
N4 C20 C18 125.7(5) . .
N4 C20 H20 117.1 . .
C18 C20 H20 117.1 . .
C22 C21 C16 113.3(7) . .
C23 C21 C16 109.4(6) . .
C23 C21 C22 105.9(8) . .
C24 C21 C16 110.2(6) . .
C24 C21 C22 106.5(8) . .
C24 C21 C23 111.6(8) . .
C21 C22 H22A 109.5 . .
C21 C22 H22B 109.5 . .
C21 C22 H22C 109.5 . .
H22A C22 H22B 109.5 . .
H22A C22 H22C 109.5 . .
H22B C22 H22C 109.5 . .
C21 C23 H23A 109.5 . .
C21 C23 H23B 109.5 . .
C21 C23 H23C 109.5 . .
H23A C23 H23B 109.5 . .
H23A C23 H23C 109.5 . .
H23B C23 H23C 109.5 . .
C21 C24 H24A 109.5 . .
C21 C24 H24B 109.5 . .
C21 C24 H24C 109.5 . .
H24A C24 H24B 109.5 . .
H24A C24 H24C 109.5 . .
H24B C24 H24C 109.5 . .
O8 C25 C26 121.2(5) . .
O8 C25 C30 121.2(5) . .
C26 C25 C30 117.5(5) . .
C25 C26 C31 123.9(5) . .
C27 C26 C25 119.7(6) . .
C27 C26 C31 116.4(6) . .
C26 C27 H27 118.4 . .
C28 C27 C26 123.2(6) . .
C28 C27 H27 118.4 . .
C27 C28 C29 117.0(5) . .
C27 C28 C33 121.2(6) . .
C29 C28 C33 121.6(7) . .
C28 C29 H29 118.5 . .
C28 C29 C30 123.0(6) . .
C30 C29 H29 118.5 . .
C25 C30 C32 123.7(5) . .
C29 C30 C25 119.6(6) . .
C29 C30 C32 116.6(6) . .
N5 C31 C26 126.0(6) . .
N5 C31 H31 117.0 . .
C26 C31 H31 117.0 . .
N6 C32 C30 125.7(5) . .
N6 C32 H32 117.2 . .
C30 C32 H32 117.1 . .
C28 C33 C34 106.5(9) . .
C28 C33 C35 106.1(10) . .
C28 C33 C35A 106.7(8) . .
C36 C33 C28 113.6(11) . .
C36 C33 C35 104.7(15) . .
C34A C33 C28 118.1(12) . .
C34A C33 C35 105.7(12) . .
C34A C33 C36 107.4(15) . .
C35A C33 C34 104.1(9) . .
C36A C33 C28 114.7(8) . .
C36A C33 C34 111.5(10) . .
C36A C33 C35A 112.7(11) . .
C33 C34 H34A 109.4 . .
C33 C34 H34B 109.5 . .
C33 C34 H34C 109.5 . .
H34A C34 H34B 109.5 . .
H34A C34 H34C 109.5 . .
H34B C34 H34C 109.5 . .
C33 C35 H35A 109.4 . .
C33 C35 H35B 109.5 . .
C33 C35 H35C 109.5 . .
H35A C35 H35B 109.5 . .
H35A C35 H35C 109.5 . .
H35B C35 H35C 109.5 . .
C33 C36 H36A 109.6 . .
C33 C36 H36B 109.4 . .
C33 C36 H36C 109.5 . .
H36A C36 H36B 109.5 . .
H36A C36 H36C 109.5 . .
H36B C36 H36C 109.5 . .
C38 C37 B1 121.8(6) . .
C42 C37 C38 116.8(6) . .
C42 C37 B1 121.4(6) . .
C37 C38 H38 118.8 . .
C39 C38 C37 122.3(7) . .
C39 C38 H38 118.9 . .
C38 C39 H39 120.7 . .
C38 C39 C40 118.6(8) . .
C40 C39 H39 120.7 . .
C39 C40 C43 119.8(8) . .
C41 C40 C39 120.6(7) . .
C41 C40 C43 119.6(7) . .
C40 C41 H41 120.6 . .
C40 C41 C42 118.8(7) . .
C42 C41 H41 120.6 . .
C37 C42 C41 122.9(8) . .
C37 C42 H42 118.5 . .
C41 C42 H42 118.5 . .
N7 C43 C40 176.5(10) . .
C45 C44 C49 116.5(6) . .
C45 C44 B2 120.1(5) . .
C49 C44 B2 123.3(6) . .
C44 C45 H45 118.6 . .
C46 C45 C44 122.9(6) . .
C46 C45 H45 118.5 . .
C45 C46 H46 120.5 . .
C45 C46 C47 119.0(6) . .
C47 C46 H46 120.5 . .
C46 C47 C50 116.8(6) . .
C48 C47 C46 120.2(6) . .
C48 C47 C50 123.0(6) . .
C47 C48 H48 120.4 . .
C49 C48 C47 119.3(6) . .
C49 C48 H48 120.4 . .
C44 C49 H49 119.0 . .
C48 C49 C44 122.1(6) . .
C48 C49 H49 118.9 . .
N8 C50 C47 174.6(7) . .
O7S C5S H5SA 109.5 . .
O7S C5S H5SB 109.5 . .
O7S C5S H5SC 109.5 . .
H5SA C5S H5SB 109.5 . .
H5SA C5S H5SC 109.5 . .
H5SB C5S H5SC 109.5 . .
O1 B1 O4 112.1(5) . .
O1 B1 C37 106.4(5) . .
O4 B1 C37 107.2(6) . .
O7 B1 O1 113.3(6) . .
O7 B1 O4 111.7(6) . .
O7 B1 C37 105.6(5) . .
O3 B2 O6 112.1(5) . .
O3 B2 O9 113.9(5) . .
O3 B2 C44 105.5(5) . .
O6 B2 C44 108.8(5) . .
O9 B2 O6 111.2(6) . .
O9 B2 C44 104.7(5) . .
C1S O1S H1S 109.5 . .
O1S C1S H1SA 109.6 . .
O1S C1S H1SB 109.6 . .
O1S C1S H1SC 109.6 . .
H1SA C1S H1SB 109.4 . .
H1SA C1S H1SC 109.4 . .
H1SB C1S H1SC 109.4 . .
O2SB O3SB N1SB 149(4) 3_668 .
O2SB O3SB N1SB 75(3) 3_668 3_668
N1SB O3SB N1SB 73.7(15) . 3_668
O3SB O2SB N1SB 80(3) 3_668 .
O3SB O2SB N1SB 20(2) 3_668 3_668
N1SB O2SB N1SB 60.0(14) . 3_668
O3SB N1SB O3SB 106.3(15) . 3_668
O3SB N1SB O2SB 10.8(12) . 3_668
O3SB N1SB O2SB 130.7(18) . .
O3SB N1SB O2SB 95.5(13) 3_668 3_668
O3SB N1SB N1SB 62.2(16) . 3_668
O3SB N1SB N1SB 44.0(12) 3_668 3_668
O3SB N1SB C0AA 123.5(17) 3_668 .
O3SB N1SB C0AA 130.0(17) . .
O2SB N1SB O3SB 24.5(8) . 3_668
O2SB N1SB O2SB 120.0(14) . 3_668
O2SB N1SB N1SB 68.5(15) . 3_668
O2SB N1SB C0AA 99.0(16) . .
O2SB N1SB C0AA 140.8(15) 3_668 .
N1SB N1SB O2SB 51.5(15) 3_668 3_668
N1SB N1SB C0AA 167(2) 3_668 .
O2SA N1SA C0AA 120.9(16) . .
O3SA N1SA O2SA 121(2) . .
O3SA N1SA C0AA 118.3(18) . .
H3SA C3S H3SB 109.5 . .
H3SA C3S H3SC 109.5 . .
H3SB C3S H3SC 109.5 . .
N2S C3S H3SA 109.6 . .
N2S C3S H3SB 109.4 . .
N2S C3S H3SC 109.4 . .
C4S O6S H6S 109.7 . .
O6S C4S H4SA 109.0 . .
O6S C4S H4SB 109.0 . .
O6S C4S H4SC 109.0 . .
H4SA C4S H4SB 109.0 . .
H4SA C4S H4SC 109.0 . .
H4SB C4S H4SC 110.0 . .
O2 Zn2 N4 133.50(17) . .
O2 Zn2 N6 138.96(17) . .
O2 Zn2 Zn1 45.03(10) . .
O5 Zn2 O2 76.55(15) . .
O5 Zn2 N4 82.36(17) . .
O5 Zn2 N6 131.74(17) . .
O5 Zn2 Zn1 45.57(10) . .
O8 Zn2 O2 76.67(14) . .
O8 Zn2 O5 76.27(15) . .
O8 Zn2 N4 137.02(19) . .
O8 Zn2 N6 82.40(17) . .
O8 Zn2 Zn1 46.31(11) . .
N2 Zn2 O2 82.40(16) . .
N2 Zn2 O5 138.08(17) . .
N2 Zn2 O8 133.07(17) . .
N2 Zn2 N4 86.7(2) . .
N2 Zn2 N6 86.91(18) . .
N2 Zn2 Zn1 127.38(13) . .
N4 Zn2 Zn1 127.84(14) . .
N6 Zn2 N4 84.85(18) . .
N6 Zn2 Zn1 128.62(13) . .
N7 Ag1 O1 112.47(18) . 3_567
N7 Ag1 N8 154.1(2) . 1_554
N8 Ag1 O1 92.74(17) 1_554 3_567
O2 Zn1 O5 78.02(15) . .
O2 Zn1 O8 77.24(14) . .
O2 Zn1 N1 82.94(16) . .
O2 Zn1 N3 128.23(17) . .
O2 Zn1 N5 143.5(2) . .
O2 Zn1 Zn2 46.26(10) . .
O5 Zn1 O8 76.40(15) . .
O5 Zn1 N1 143.35(18) . .
O5 Zn1 N3 82.73(17) . .
O5 Zn1 N5 125.8(2) . .
O5 Zn1 Zn2 46.23(11) . .
O8 Zn1 Zn2 45.82(10) . .
N1 Zn1 O8 129.22(17) . .
N1 Zn1 N3 84.97(18) . .
N1 Zn1 Zn2 128.73(13) . .
N3 Zn1 O8 142.61(17) . .
N3 Zn1 Zn2 128.28(14) . .
N5 Zn1 O8 82.20(18) . .
N5 Zn1 N1 87.2(2) . .
N5 Zn1 N3 85.5(2) . .
N5 Zn1 Zn2 127.34(16) . .
N1SB C0AA H0AA 109.5 . .
N1SB C0AA H0AB 109.5 . .
N1SB C0AA H0AC 109.4 . .
N1SA C0AA H0AD 109.5 . .
N1SA C0AA H0AE 109.4 . .
N1SA C0AA H0AF 109.5 . .
H0AA C0AA H0AB 109.5 . .
H0AA C0AA H0AC 109.5 . .
H0AB C0AA H0AC 109.5 . .
H0AD C0AA H0AE 109.5 . .
H0AD C0AA H0AF 109.5 . .
H0AE C0AA H0AF 109.5 . .
O4S N2S C3S 126.8(19) . .
O4S N2S O5S 126(2) . .
O5S N2S C3S 105.3(18) . .
C33 C34A H34D 109.5 . .
C33 C34A H34E 109.4 . .
C33 C34A H34F 109.5 . .
H34D C34A H34E 109.5 . .
H34D C34A H34F 109.5 . .
H34E C34A H34F 109.5 . .
C33 C35A H35D 109.5 . .
C33 C35A H35E 109.4 . .
C33 C35A H35F 109.5 . .
H35D C35A H35E 109.5 . .
H35D C35A H35F 109.5 . .
H35E C35A H35F 109.5 . .
C33 C36A H36D 109.5 . .
C33 C36A H36E 109.5 . .
C33 C36A H36F 109.4 . .
H36D C36A H36E 109.5 . .
H36D C36A H36F 109.5 . .
H36E C36A H36F 109.5 . .
C6S O8S H8S 110.4 . .
O8S C6S H6SA 109.4 . .
O8S C6S H6SB 109.2 . .
O8S C6S H6SC 109.7 . .
H6SA C6S H6SB 109.5 . .
H6SA C6S H6SC 109.5 . .
H6SB C6S H6SC 109.5 . .

loop_
_geom_bond_atom_site_label_1
_geom_bond_atom_site_label_2
_geom_bond_distance
_geom_bond_site_symmetry_2
O1 N1 1.414(6) .
O1 B1 1.467(8) .
O1 Ag1 2.586(4) 3_567
O2 C1 1.306(6) .
O2 Zn2 2.116(3) .
O2 Zn1 2.072(4) .
O3 N2 1.398(6) .
O3 B2 1.464(8) .
O4 N3 1.413(6) .
O4 B1 1.477(9) .
O5 C13 1.311(6) .
O5 Zn2 2.115(4) .
O5 Zn1 2.092(4) .
O6 N4 1.393(6) .
O6 B2 1.479(8) .
O7 N5 1.407(7) .
O7 B1 1.467(9) .
O8 C25 1.307(6) .
O8 Zn2 2.102(4) .
O8 Zn1 2.119(4) .
O9 N6 1.398(6) .
O9 B2 1.475(7) .
O7S H7S 0.8400 .
O7S C5S 1.475(10) .
N1 C7 1.286(7) .
N1 Zn1 2.111(5) .
N2 C8 1.289(7) .
N2 Zn2 2.072(5) .
N3 C19 1.293(8) .
N3 Zn1 2.114(5) .
N4 C20 1.278(8) .
N4 Zn2 2.129(5) .
N5 C31 1.284(8) .
N5 Zn1 2.095(5) .
N6 C32 1.271(7) .
N6 Zn2 2.119(5) .
N7 C43 1.132(9) .
N7 Ag1 2.132(6) .
N8 C50 1.132(8) .
N8 Ag1 2.158(6) 1_556
C1 C2 1.412(7) .
C1 C6 1.420(8) .
C2 C3 1.411(8) .
C2 C7 1.445(8) .
C3 H3 0.9500 .
C3 C4 1.373(9) .
C4 C5 1.390(8) .
C4 C9 1.534(8) .
C5 H5 0.9500 .
C5 C6 1.391(8) .
C6 C8 1.449(8) .
C7 H7 0.9500 .
C8 H8 0.9500 .
C9 C10 1.543(11) .
C9 C11 1.536(14) .
C9 C12 1.510(11) .
C10 H10A 0.9800 .
C10 H10B 0.9800 .
C10 H10C 0.9800 .
C11 H11A 0.9800 .
C11 H11B 0.9800 .
C11 H11C 0.9800 .
C12 H12A 0.9800 .
C12 H12B 0.9800 .
C12 H12C 0.9800 .
C13 C14 1.415(8) .
C13 C18 1.412(8) .
C14 C15 1.415(8) .
C14 C19 1.442(8) .
C15 H15 0.9500 .
C15 C16 1.369(9) .
C16 C17 1.378(9) .
C16 C21 1.543(8) .
C17 H17 0.9500 .
C17 C18 1.412(8) .
C18 C20 1.454(9) .
C19 H19 0.9500 .
C20 H20 0.9500 .
C21 C22 1.527(12) .
C21 C23 1.515(12) .
C21 C24 1.504(12) .
C22 H22A 0.9800 .
C22 H22B 0.9800 .
C22 H22C 0.9800 .
C23 H23A 0.9800 .
C23 H23B 0.9800 .
C23 H23C 0.9800 .
C24 H24A 0.9800 .
C24 H24B 0.9800 .
C24 H24C 0.9800 .
C25 C26 1.414(8) .
C25 C30 1.416(8) .
C26 C27 1.404(8) .
C26 C31 1.439(9) .
C27 H27 0.9500 .
C27 C28 1.372(10) .
C28 C29 1.377(9) .
C28 C33 1.544(8) .
C29 H29 0.9500 .
C29 C30 1.406(7) .
C30 C32 1.457(9) .
C31 H31 0.9500 .
C32 H32 0.9500 .
C33 C34 1.626(19) .
C33 C35 1.69(2) .
C33 C36 1.42(2) .
C33 C34A 1.41(2) .
C33 C35A 1.548(16) .
C33 C36A 1.527(18) .
C34 H34A 0.9800 .
C34 H34B 0.9800 .
C34 H34C 0.9800 .
C35 H35A 0.9800 .
C35 H35B 0.9800 .
C35 H35C 0.9800 .
C36 H36A 0.9800 .
C36 H36B 0.9800 .
C36 H36C 0.9800 .
C37 C38 1.397(10) .
C37 C42 1.378(10) .
C37 B1 1.617(9) .
C38 H38 0.9500 .
C38 C39 1.377(10) .
C39 H39 0.9500 .
C39 C40 1.401(11) .
C40 C41 1.377(12) .
C40 C43 1.445(9) .
C41 H41 0.9500 .
C41 C42 1.381(10) .
C42 H42 0.9500 .
C44 C45 1.394(9) .
C44 C49 1.412(8) .
C44 B2 1.606(9) .
C45 H45 0.9500 .
C45 C46 1.375(9) .
C46 H46 0.9500 .
C46 C47 1.402(9) .
C47 C48 1.392(9) .
C47 C50 1.426(9) .
C48 H48 0.9500 .
C48 C49 1.382(8) .
C49 H49 0.9500 .
C5S H5SA 0.9800 .
C5S H5SB 0.9800 .
C5S H5SC 0.9800 .
O1S H1S 0.8400 .
O1S C1S 1.376(15) .
C1S H1SA 0.9809 .
C1S H1SB 0.9809 .
C1S H1SC 0.9809 .
O3SB O2SB 0.613(19) 3_668
O3SB N1SB 1.46(2) 3_668
O3SB N1SB 1.15(3) .
O2SB O3SB 0.613(19) 3_668
O2SB N1SB 1.70(3) 3_668
O2SB N1SB 1.43(3) .
N1SB O3SB 1.46(2) 3_668
N1SB O2SB 1.70(3) 3_668
N1SB N1SB 1.58(3) 3_668
N1SB C0AA 1.834(17) .
O2SA N1SA 1.23(2) .
N1SA O3SA 1.19(3) .
N1SA C0AA 1.867(18) .
O4S N2S 1.15(2) .
C3S H3SA 0.9800 .
C3S H3SB 0.9800 .
C3S H3SC 0.9800 .
C3S N2S 1.43(2) .
O5S N2S 1.37(2) .
O6S H6S 0.8401 .
O6S C4S 1.468(18) .
C4S H4SA 0.9800 .
C4S H4SB 0.9800 .
C4S H4SC 0.9800 .
Zn2 Zn1 2.9282(10) .
Ag1 O1 2.586(4) 3_567
Ag1 N8 2.158(6) 1_554
C0AA H0AA 0.9800 .
C0AA H0AB 0.9800 .
C0AA H0AC 0.9800 .
C0AA H0AD 0.9800 .
C0AA H0AE 0.9800 .
C0AA H0AF 0.9800 .
C34A H34D 0.9800 .
C34A H34E 0.9800 .
C34A H34F 0.9800 .
C35A H35D 0.9800 .
C35A H35E 0.9800 .
C35A H35F 0.9800 .
C36A H36D 0.9800 .
C36A H36E 0.9800 .
C36A H36F 0.9800 .
O8S H8S 0.8490 .
O8S C6S 1.473(5) .
C6S H6SA 0.9800 .
C6S H6SB 0.9800 .
C6S H6SC 0.9800 .

loop_
_geom_torsion_atom_site_label_1
_geom_torsion_atom_site_label_2
_geom_torsion_atom_site_label_3
_geom_torsion_atom_site_label_4
_geom_torsion
_geom_torsion_site_symmetry_1
_geom_torsion_site_symmetry_4
O1 N1 C7 C2 173.8(5) . .
O2 C1 C2 C3 -178.8(5) . .
O2 C1 C2 C7 4.6(8) . .
O2 C1 C6 C5 179.1(5) . .
O2 C1 C6 C8 0.2(8) . .
O3 N2 C8 C6 177.5(5) . .
O4 N3 C19 C14 178.6(5) . .
O5 C13 C14 C15 -177.9(5) . .
O5 C13 C14 C19 1.6(8) . .
O5 C13 C18 C17 177.5(5) . .
O5 C13 C18 C20 -5.4(9) . .
O6 N4 C20 C18 -178.1(6) . .
O7 N5 C31 C26 178.4(6) . .
O8 C25 C26 C27 -179.0(5) . .
O8 C25 C26 C31 3.2(9) . .
O8 C25 C30 C29 178.9(5) . .
O8 C25 C30 C32 -2.4(8) . .
O9 N6 C32 C30 -178.7(5) . .
N1 O1 B1 O4 -55.4(7) . .
N1 O1 B1 O7 72.2(7) . .
N1 O1 B1 C37 -172.2(5) . .
N2 O3 B2 O6 71.5(7) . .
N2 O3 B2 O9 -55.9(7) . .
N2 O3 B2 C44 -170.2(5) . .
N3 O4 B1 O1 72.5(7) . .
N3 O4 B1 O7 -55.9(7) . .
N3 O4 B1 C37 -171.1(5) . .
N4 O6 B2 O3 -57.2(7) . .
N4 O6 B2 O9 71.6(7) . .
N4 O6 B2 C44 -173.5(5) . .
N5 O7 B1 O1 -56.0(8) . .
N5 O7 B1 O4 71.8(8) . .
N5 O7 B1 C37 -172.1(5) . .
N6 O9 B2 O3 67.7(7) . .
N6 O9 B2 O6 -60.1(6) . .
N6 O9 B2 C44 -177.5(5) . .
C1 C2 C3 C4 -1.3(9) . .
C1 C2 C7 N1 2.9(9) . .
C1 C6 C8 N2 -4.9(10) . .
C2 C1 C6 C5 -0.2(8) . .
C2 C1 C6 C8 -179.2(5) . .
C2 C3 C4 C5 1.6(9) . .
C2 C3 C4 C9 -178.3(6) . .
C3 C2 C7 N1 -173.8(6) . .
C3 C4 C5 C6 -1.2(10) . .
C3 C4 C9 C10 -5.5(11) . .
C3 C4 C9 C11 112.6(9) . .
C3 C4 C9 C12 -124.5(8) . .
C4 C5 C6 C1 0.6(9) . .
C4 C5 C6 C8 179.6(6) . .
C5 C4 C9 C10 174.7(8) . .
C5 C4 C9 C11 -67.3(10) . .
C5 C4 C9 C12 55.6(10) . .
C5 C6 C8 N2 176.1(6) . .
C6 C1 C2 C3 0.6(8) . .
C6 C1 C2 C7 -176.0(5) . .
C7 C2 C3 C4 175.5(6) . .
C9 C4 C5 C6 178.6(6) . .
C13 C14 C15 C16 0.0(9) . .
C13 C14 C19 N3 1.0(9) . .
C13 C18 C20 N4 -6.4(10) . .
C14 C13 C18 C17 -1.1(8) . .
C14 C13 C18 C20 176.0(5) . .
C14 C15 C16 C17 -0.4(9) . .
C14 C15 C16 C21 179.8(6) . .
C15 C14 C19 N3 -179.5(6) . .
C15 C16 C17 C18 -0.1(9) . .
C15 C16 C21 C22 -3.9(11) . .
C15 C16 C21 C23 114.0(9) . .
C15 C16 C21 C24 -123.0(9) . .
C16 C17 C18 C13 0.8(9) . .
C16 C17 C18 C20 -176.5(6) . .
C17 C16 C21 C22 176.3(7) . .
C17 C16 C21 C23 -65.8(10) . .
C17 C16 C21 C24 57.2(10) . .
C17 C18 C20 N4 170.8(6) . .
C18 C13 C14 C15 0.7(8) . .
C18 C13 C14 C19 -179.7(5) . .
C19 C14 C15 C16 -179.5(6) . .
C21 C16 C17 C18 179.7(6) . .
C25 C26 C27 C28 -0.6(9) . .
C25 C26 C31 N5 0.3(11) . .
C25 C30 C32 N6 -7.1(9) . .
C26 C25 C30 C29 -1.1(8) . .
C26 C25 C30 C32 177.5(5) . .
C26 C27 C28 C29 0.1(9) . .
C26 C27 C28 C33 -175.2(6) . .
C27 C26 C31 N5 -177.5(7) . .
C27 C28 C29 C30 -0.2(9) . .
C27 C28 C33 C34 -49.7(10) . .
C27 C28 C33 C35 99.0(11) . .
C27 C28 C33 C36 -146.4(13) . .
C27 C28 C33 C34A -19.2(14) . .
C27 C28 C33 C35A 61.0(11) . .
C27 C28 C33 C36A -173.6(9) . .
C28 C29 C30 C25 0.7(9) . .
C28 C29 C30 C32 -178.0(6) . .
C29 C28 C33 C34 135.2(9) . .
C29 C28 C33 C35 -76.0(11) . .
C29 C28 C33 C36 38.5(15) . .
C29 C28 C33 C34A 165.7(12) . .
C29 C28 C33 C35A -114.1(9) . .
C29 C28 C33 C36A 11.4(12) . .
C29 C30 C32 N6 171.6(6) . .
C30 C25 C26 C27 1.1(8) . .
C30 C25 C26 C31 -176.7(6) . .
C31 C26 C27 C28 177.4(6) . .
C33 C28 C29 C30 175.1(6) . .
C37 C38 C39 C40 -0.9(12) . .
C38 C37 C42 C41 -1.0(12) . .
C38 C37 B1 O1 37.9(9) . .
C38 C37 B1 O4 -82.2(8) . .
C38 C37 B1 O7 158.5(7) . .
C38 C39 C40 C41 0.7(12) . .
C38 C39 C40 C43 179.1(7) . .
C39 C40 C41 C42 -0.7(12) . .
C40 C41 C42 C37 0.9(13) . .
C42 C37 C38 C39 1.0(11) . .
C42 C37 B1 O1 -141.8(7) . .
C42 C37 B1 O4 98.1(8) . .
C42 C37 B1 O7 -21.1(9) . .
C43 C40 C41 C42 -179.1(7) . .
C44 C45 C46 C47 -0.2(10) . .
C45 C44 C49 C48 0.2(9) . .
C45 C44 B2 O3 28.7(7) . .
C45 C44 B2 O6 149.2(6) . .
C45 C44 B2 O9 -91.8(7) . .
C45 C46 C47 C48 0.4(10) . .
C45 C46 C47 C50 -177.7(6) . .
C46 C47 C48 C49 -0.3(10) . .
C47 C48 C49 C44 0.0(10) . .
C49 C44 C45 C46 -0.1(10) . .
C49 C44 B2 O3 -154.1(6) . .
C49 C44 B2 O6 -33.6(8) . .
C49 C44 B2 O9 85.5(7) . .
C50 C47 C48 C49 177.7(6) . .
B1 O1 N1 C7 167.8(5) . .
B1 O1 N1 Zn1 -14.7(6) . .
B1 O4 N3 C19 174.2(5) . .
B1 O4 N3 Zn1 -12.6(6) . .
B1 O7 N5 C31 174.5(6) . .
B1 O7 N5 Zn1 -11.9(8) . .
B1 C37 C38 C39 -178.7(7) . .
B1 C37 C42 C41 178.6(7) . .
B2 O3 N2 C8 168.2(5) . .
B2 O3 N2 Zn2 -11.3(6) . .
B2 O6 N4 C20 171.2(6) . .
B2 O6 N4 Zn2 -9.3(7) . .
B2 O9 N6 C32 169.6(5) . .
B2 O9 N6 Zn2 -9.1(6) . .
B2 C44 C45 C46 177.4(6) . .
B2 C44 C49 C48 -177.2(6) . .
O3SB O2SB N1SB O3SB 2(4) 3_668 .
O3SB O2SB N1SB O2SB 1(2) 3_668 3_668
O3SB O2SB N1SB N1SB 1(2) 3_668 3_668
O3SB O2SB N1SB C0AA 178(3) 3_668 .
O3SB N1SB C0AA N1SA 122(3) . .
O3SB N1SB C0AA N1SA -52(3) 3_668 .
O2SB O3SB N1SB O3SB -4(6) 3_668 3_668
O2SB O3SB N1SB O2SB -5(8) 3_668 .
O2SB O3SB N1SB N1SB -4(6) 3_668 3_668
O2SB O3SB N1SB C0AA -179(6) 3_668 .
O2SB N1SB C0AA N1SA 121(3) 3_668 .
O2SB N1SB C0AA N1SA -53(3) . .
N1SB O3SB N1SB O3SB 0.002(4) 3_668 3_668
N1SB O3SB N1SB O2SB 4(6) 3_668 3_668
N1SB O3SB N1SB O2SB -1.0(18) 3_668 .
N1SB O3SB N1SB C0AA -175(2) 3_668 .
N1SB O2SB N1SB O3SB 1.0(17) 3_668 .
N1SB O2SB N1SB O3SB -1(3) 3_668 3_668
N1SB O2SB N1SB O2SB -0.003(4) 3_668 3_668
N1SB O2SB N1SB C0AA 176.3(17) 3_668 .
N1SB N1SB C0AA N1SA -38(9) 3_668 .
O2SA N1SA C0AA N1SB 127(2) . .
O3SA N1SA C0AA N1SB -54(3) . .
Zn2 O2 C1 C2 -168.1(4) . .
Zn2 O2 C1 C6 12.6(7) . .
Zn2 O5 C13 C14 -159.6(4) . .
Zn2 O5 C13 C18 21.8(8) . .
Zn2 O8 C25 C26 -160.2(4) . .
Zn2 O8 C25 C30 19.7(8) . .
Zn2 N2 C8 C6 -3.0(9) . .
Zn2 N4 C20 C18 2.4(10) . .
Zn2 N6 C32 C30 -0.2(9) . .
Ag1 O1 N1 C7 -64.1(5) 3_567 .
Ag1 O1 N1 Zn1 113.4(3) 3_567 .
Ag1 O1 B1 O4 176.1(4) 3_567 .
Ag1 O1 B1 O7 -56.3(6) 3_567 .
Ag1 O1 B1 C37 59.3(6) 3_567 .
Zn1 O2 C1 C2 -12.4(8) . .
Zn1 O2 C1 C6 168.3(4) . .
Zn1 O5 C13 C14 -12.5(8) . .
Zn1 O5 C13 C18 169.0(4) . .
Zn1 O8 C25 C26 -13.6(8) . .
Zn1 O8 C25 C30 166.4(4) . .
Zn1 N1 C7 C2 -3.2(9) . .
Zn1 N3 C19 C14 6.6(9) . .
Zn1 N5 C31 C26 5.9(11) . .
